data_7052552
loop_
_publ_author_name
'Yang, Xiaoping'
'Jones, Richard A.'
'Oye, Michael M.'
'Wiester, Michael'
'Lai, Rachel J.'

_publ_section_title
;
 Influence of metal--ligand ratio on benzimidazole based luminescent
 lanthanide complexes: 3-D network structures and chloride anion
 binding
;
_journal_issue 2
_journal_name_full 'New Journal of Chemistry'
_journal_page_first 310
_journal_paper_doi 10.1039/c0nj00518e
_journal_volume 35
_journal_year 2011
_chemical_formula_moiety '2(C28 H22 Br2 N4 O8 Yb), Cl2, 4(Cl), O'
_chemical_formula_sum 'C56 H44 Br4 Cl6 N8 O17 Yb2'
_chemical_formula_weight 1979.37
_chemical_name_systematic
;
?
;
_space_group_IT_number 2
_symmetry_cell_setting triclinic
_symmetry_space_group_name_Hall '-P 1'
_symmetry_space_group_name_H-M 'P -1'
_atom_sites_solution_hydrogens geom
_atom_sites_solution_primary direct
_atom_sites_solution_secondary difmap
_audit_creation_method SHELXL-97
_cell_angle_alpha 97.70(3)
_cell_angle_beta 94.74(4)
_cell_angle_gamma 104.75(3)
_cell_formula_units_Z 1
_cell_length_a 8.0269(16)
_cell_length_b 14.719(3)
_cell_length_c 16.140(3)
_cell_measurement_reflns_used 6188
_cell_measurement_temperature 153(2)
_cell_measurement_theta_max 27.48
_cell_measurement_theta_min 2.91
_cell_volume 1813.8(7)
_computing_cell_refinement 'Collect software, Nonius B.V. 1998'
_computing_data_collection 'Collect software, Nonius B.V. 1998'
_computing_data_reduction
;
DENZO and Scalepack (Otwinoski and Minor, 1997)
;
_computing_molecular_graphics 'XL SHELXTL/PC, Siemens Analytical'
_computing_structure_refinement 'XL SHELXTL/PC, Siemens Analytical'
_computing_structure_solution
;

SIR97 - Altomare A., Burla M.C., Camalli M., Cascarano G.L., Giacovazzo C.,
Guagliardi A., Moliterni A.G.G., Polidori G.,Spagna R.
;
_diffrn_ambient_temperature 153(2)
_diffrn_measured_fraction_theta_full 0.984
_diffrn_measured_fraction_theta_max 0.984
_diffrn_measurement_device_type CCD
_diffrn_measurement_method \w-scans
_diffrn_radiation_monochromator graphite
_diffrn_radiation_source 'fine-focus sealed tube'
_diffrn_radiation_type MoK\a
_diffrn_radiation_wavelength 0.71073
_diffrn_reflns_av_R_equivalents 0.0345
_diffrn_reflns_av_sigmaI/netI 0.0508
_diffrn_reflns_limit_h_max 9
_diffrn_reflns_limit_h_min -8
_diffrn_reflns_limit_k_max 17
_diffrn_reflns_limit_k_min -17
_diffrn_reflns_limit_l_max 19
_diffrn_reflns_limit_l_min -19
_diffrn_reflns_number 9934
_diffrn_reflns_theta_full 25.00
_diffrn_reflns_theta_max 25.00
_diffrn_reflns_theta_min 2.98
_exptl_absorpt_coefficient_mu 5.053
_exptl_absorpt_correction_T_max 0.4632
_exptl_absorpt_correction_T_min 0.3895
_exptl_absorpt_correction_type gaussian
_exptl_absorpt_process_details
;
Absorption correction given as Gaussian
;
_exptl_crystal_colour Yellow
_exptl_crystal_density_diffrn 1.812
_exptl_crystal_density_method 'not measured'
_exptl_crystal_description Block
_exptl_crystal_F_000 954
_exptl_crystal_size_max 0.23
_exptl_crystal_size_mid 0.20
_exptl_crystal_size_min 0.18
_refine_diff_density_max 1.777
_refine_diff_density_min -1.335
_refine_diff_density_rms 0.158
_refine_ls_extinction_method none
_refine_ls_goodness_of_fit_ref 1.043
_refine_ls_hydrogen_treatment constr
_refine_ls_matrix_type full
_refine_ls_number_parameters 433
_refine_ls_number_reflns 6289
_refine_ls_number_restraints 0
_refine_ls_restrained_S_all 1.043
_refine_ls_R_factor_all 0.0495
_refine_ls_R_factor_gt 0.0408
_refine_ls_shift/su_max 0.001
_refine_ls_shift/su_mean 0.000
_refine_ls_structure_factor_coef Fsqd
_refine_ls_weighting_details 'calc w=1/[\s^2^(Fo^2^)+(0.0561P)^2^+1.0593P] where P=(Fo^2^+2Fc^2^)/3'
_refine_ls_weighting_scheme calc
_refine_ls_wR_factor_gt 0.1046
_refine_ls_wR_factor_ref 0.1113
_reflns_number_gt 5482
_reflns_number_total 6289
_reflns_threshold_expression >2sigma(I)
_cod_data_source_file C0NJ00518E.TXT
_cod_data_source_block complex-7
_cod_depositor_comments
;
The following automatic conversions were performed:
'_symmetry_cell_setting' value 'Triclinic' changed to 'triclinic'
according to '/home/saulius/struct/CIF-dictionaries/cif_core.dic'
dictionary named 'cif_core.dic' version 2.4.1 from
2010-06-29.

'_exptl_absorpt_correction_type' value 'Gaussian' changed to
'gaussian' according to
'/home/saulius/struct/CIF-dictionaries/cif_core.dic' dictionary named
'cif_core.dic' version 2.4.1 from 2010-06-29.

Automatic conversion script
Id: cif_fix_enum 1555 2011-01-17 13:19:09Z saulius 
;
_cod_original_cell_volume 1813.7(7)
_cod_original_sg_symbol_H-M P-1
_cod_database_code 7052552

loop_
_symmetry_equiv_pos_as_xyz
'x, y, z'
'-x, -y, -z'

loop_
_atom_site_label
_atom_site_type_symbol
_atom_site_fract_x
_atom_site_fract_y
_atom_site_fract_z
_atom_site_U_iso_or_equiv
_atom_site_adp_type
_atom_site_occupancy
_atom_site_symmetry_multiplicity
_atom_site_calc_flag
_atom_site_refinement_flags
_atom_site_disorder_assembly
_atom_site_disorder_group
Yb1 Yb 0.13668(3) 0.334504(18) 0.149657(16) 0.02502(11) Uani 1 1 d U . .
Br1 Br -0.14202(10) -0.17225(5) 0.21418(5) 0.0486(2) Uani 1 1 d U . .
Br1' Br 0.67427(8) 0.77318(5) 0.43082(5) 0.04064(19) Uani 1 1 d U . .
Cl1 Cl -0.34154(19) 0.32492(12) 0.33729(10) 0.0360(4) Uani 1 1 d U . .
Cl2 Cl 0.5613(2) 0.24024(12) 0.03187(10) 0.0373(4) Uani 1 1 d U . .
Cl3 Cl 0.0997(8) 0.4115(4) -0.1158(3) 0.0562(13) Uani 0.50 1 d PU . .
Cl3' Cl 0.0017(9) 0.3702(4) -0.1094(3) 0.0663(16) Uani 0.50 1 d PU . .
O1 O 0.1295(6) 0.1965(3) 0.2286(3) 0.0329(10) Uani 1 1 d U . .
O2 O 0.0104(5) 0.1936(3) 0.0732(3) 0.0303(10) Uani 1 1 d U . .
H2M H -0.0103 0.1908 0.0152 0.045 Uiso 1 1 calc R . .
O1' O 0.3177(6) 0.5058(3) 0.1804(3) 0.0323(10) Uani 1 1 d U . .
O2' O 0.1600(5) 0.4017(3) 0.2820(3) 0.0286(9) Uani 1 1 d U . .
H2'M H 0.0849 0.3699 0.3160 0.043 Uiso 1 1 calc R . .
N1 N -0.3582(7) -0.0412(4) -0.0722(3) 0.0322(12) Uani 1 1 d U . .
H1A H -0.3960 -0.0971 -0.0593 0.039 Uiso 1 1 calc R . .
N2 N -0.2101(7) 0.1064(4) -0.0637(3) 0.0307(12) Uani 1 1 d U . .
N1' N 0.2137(6) 0.4820(4) 0.5439(3) 0.0287(11) Uani 1 1 d U . .
H1'A H 0.2847 0.5317 0.5738 0.034 Uiso 1 1 calc R . .
N2' N 0.0756(6) 0.3783(4) 0.4359(3) 0.0285(11) Uani 1 1 d U . .
C1 C 0.2096(8) 0.1994(5) 0.3118(4) 0.0320(14) Uani 1 1 d U . .
H1B H 0.2847 0.1580 0.3099 0.048 Uiso 1 1 calc R . .
H1C H 0.1216 0.1790 0.3472 0.048 Uiso 1 1 calc R . .
H1D H 0.2762 0.2634 0.3340 0.048 Uiso 1 1 calc R . .
C2 C 0.0288(8) 0.1088(5) 0.1868(4) 0.0302(14) Uani 1 1 d U . .
C3 C -0.0021(8) 0.0263(4) 0.2194(4) 0.0311(14) Uani 1 1 d U . .
H3A H 0.0473 0.0251 0.2732 0.037 Uiso 1 1 calc R . .
C4 C -0.1092(8) -0.0562(5) 0.1704(4) 0.0342(15) Uani 1 1 d U . .
C5 C -0.1876(8) -0.0562(5) 0.0923(4) 0.0326(14) Uani 1 1 d U . .
H5A H -0.2633 -0.1116 0.0620 0.039 Uiso 1 1 calc R . .
C6 C -0.1525(8) 0.0291(4) 0.0578(4) 0.0280(13) Uani 1 1 d U . .
C7 C -0.0380(8) 0.1131(5) 0.1033(4) 0.0293(14) Uani 1 1 d U . .
C8 C -0.2356(8) 0.0316(5) -0.0243(4) 0.0298(14) Uani 1 1 d U . .
C9 C -0.4136(8) -0.0115(5) -0.1453(4) 0.0315(14) Uani 1 1 d U . .
C10 C -0.5356(8) -0.0572(5) -0.2134(4) 0.0396(16) Uani 1 1 d U . .
H10A H -0.5971 -0.1208 -0.2177 0.047 Uiso 1 1 calc R . .
C11 C -0.5611(9) -0.0039(6) -0.2740(5) 0.0464(18) Uani 1 1 d U . .
H11B H -0.6433 -0.0324 -0.3204 0.056 Uiso 1 1 calc R . .
C12 C -0.4695(10) 0.0911(6) -0.2695(5) 0.0459(18) Uani 1 1 d U . .
H12B H -0.4914 0.1238 -0.3128 0.055 Uiso 1 1 calc R . .
C13 C -0.3462(9) 0.1379(5) -0.2015(5) 0.0410(16) Uani 1 1 d U . .
H13A H -0.2846 0.2014 -0.1975 0.049 Uiso 1 1 calc R . .
C14 C -0.3203(8) 0.0834(5) -0.1393(4) 0.0337(15) Uani 1 1 d U . .
C1' C 0.3986(11) 0.5628(6) 0.1216(5) 0.0492(19) Uani 1 1 d U . .
H1'B H 0.3831 0.6256 0.1336 0.074 Uiso 1 1 calc R . .
H1'C H 0.3464 0.5342 0.0654 0.074 Uiso 1 1 calc R . .
H1'D H 0.5203 0.5668 0.1265 0.074 Uiso 1 1 calc R . .
C2' C 0.3639(8) 0.5422(5) 0.2655(4) 0.0315(14) Uani 1 1 d U . .
C3' C 0.4857(8) 0.6274(4) 0.2978(4) 0.0305(14) Uani 1 1 d U . .
H3'A H 0.5474 0.6649 0.2627 0.037 Uiso 1 1 calc R . .
C4' C 0.5126(8) 0.6548(4) 0.3851(4) 0.0297(14) Uani 1 1 d U . .
C5' C 0.4240(8) 0.6025(4) 0.4384(4) 0.0299(14) Uani 1 1 d U . .
H5'A H 0.4440 0.6240 0.4961 0.036 Uiso 1 1 calc R . .
C6' C 0.3010(8) 0.5150(4) 0.4053(4) 0.0285(13) Uani 1 1 d U . .
C7' C 0.2709(7) 0.4830(4) 0.3172(4) 0.0277(13) Uani 1 1 d U . .
C8' C 0.2002(8) 0.4599(4) 0.4602(4) 0.0264(13) Uani 1 1 d U . .
C9' C 0.0944(8) 0.4120(5) 0.5754(4) 0.0310(14) Uani 1 1 d U . .
C10' C 0.0600(9) 0.4006(5) 0.6572(4) 0.0368(15) Uani 1 1 d U . .
H10B H 0.1195 0.4449 0.7036 0.044 Uiso 1 1 calc R . .
C11' C -0.0653(9) 0.3212(5) 0.6659(4) 0.0401(17) Uani 1 1 d U . .
H11A H -0.0917 0.3111 0.7195 0.048 Uiso 1 1 calc R . .
C12' C -0.1559(9) 0.2541(5) 0.5953(5) 0.0409(17) Uani 1 1 d U . .
H12A H -0.2397 0.2006 0.6037 0.049 Uiso 1 1 calc R . .
C13' C -0.1233(8) 0.2658(5) 0.5144(4) 0.0346(15) Uani 1 1 d U . .
H13B H -0.1840 0.2221 0.4679 0.042 Uiso 1 1 calc R . .
C14' C 0.0047(8) 0.3462(5) 0.5060(4) 0.0292(13) Uani 1 1 d U . .
O1W O 0.4184(5) 0.3297(4) 0.1830(3) 0.0387(11) Uani 1 1 d U . .
O2W O 0.2725(6) 0.3452(3) 0.0271(3) 0.0376(11) Uani 1 1 d U . .
O3W O -0.1444(6) 0.2943(4) 0.1857(3) 0.0405(11) Uani 1 1 d U . .
O4W O -0.0103(6) 0.4122(4) 0.0688(3) 0.0482(13) Uani 1 1 d U . .
O5W O -0.893(3) -0.0028(13) -0.5181(15) 0.138(7) Uani 0.50 1 d PU . .

loop_
_atom_site_aniso_label
_atom_site_aniso_U_11
_atom_site_aniso_U_22
_atom_site_aniso_U_33
_atom_site_aniso_U_23
_atom_site_aniso_U_13
_atom_site_aniso_U_12
Yb1 0.02285(15) 0.03087(17) 0.02177(16) 0.00593(11) -0.00104(10) 0.00831(11)
Br1 0.0458(4) 0.0348(4) 0.0663(5) 0.0179(4) -0.0024(4) 0.0104(3)
Br1' 0.0333(3) 0.0321(4) 0.0499(4) 0.0038(3) -0.0078(3) 0.0024(3)
Cl1 0.0284(8) 0.0503(10) 0.0248(8) -0.0021(7) -0.0046(6) 0.0094(7)
Cl2 0.0300(8) 0.0437(9) 0.0356(9) -0.0020(7) -0.0004(7) 0.0112(7)
Cl3 0.091(4) 0.071(3) 0.027(2) 0.011(2) 0.005(3) 0.058(3)
Cl3' 0.102(4) 0.070(4) 0.032(2) -0.014(2) -0.026(3) 0.054(3)
O1 0.038(2) 0.030(2) 0.028(2) 0.0040(19) -0.0098(19) 0.0086(19)
O2 0.035(2) 0.034(2) 0.023(2) 0.0076(18) -0.0002(18) 0.0099(19)
O1' 0.037(2) 0.033(2) 0.025(2) 0.0064(19) 0.0038(18) 0.0038(19)
O2' 0.024(2) 0.032(2) 0.026(2) 0.0057(18) 0.0029(17) 0.0009(18)
N1 0.031(3) 0.033(3) 0.030(3) -0.005(2) -0.004(2) 0.012(2)
N2 0.033(3) 0.034(3) 0.028(3) 0.003(2) 0.001(2) 0.015(2)
N1' 0.029(3) 0.036(3) 0.022(3) 0.005(2) -0.002(2) 0.012(2)
N2' 0.029(3) 0.030(3) 0.026(3) 0.008(2) -0.001(2) 0.007(2)
C1 0.034(3) 0.034(3) 0.026(3) 0.005(3) -0.006(3) 0.009(3)
C2 0.026(3) 0.035(3) 0.031(3) 0.005(3) -0.002(3) 0.013(3)
C3 0.029(3) 0.030(3) 0.034(3) 0.008(3) -0.003(3) 0.010(3)
C4 0.033(3) 0.030(3) 0.045(4) 0.010(3) 0.003(3) 0.016(3)
C5 0.028(3) 0.033(3) 0.036(3) -0.001(3) -0.001(3) 0.012(3)
C6 0.026(3) 0.033(3) 0.026(3) 0.000(3) 0.003(2) 0.012(2)
C7 0.026(3) 0.037(3) 0.028(3) 0.004(3) 0.002(2) 0.014(3)
C8 0.023(3) 0.039(3) 0.027(3) -0.001(3) 0.002(2) 0.012(3)
C9 0.029(3) 0.036(3) 0.030(3) -0.001(3) 0.002(3) 0.014(3)
C10 0.028(3) 0.050(4) 0.035(4) -0.002(3) -0.005(3) 0.008(3)
C11 0.037(4) 0.065(5) 0.033(4) 0.004(3) -0.009(3) 0.013(3)
C12 0.046(4) 0.063(5) 0.032(4) 0.011(3) 0.001(3) 0.020(4)
C13 0.043(4) 0.044(4) 0.040(4) 0.008(3) 0.005(3) 0.018(3)
C14 0.028(3) 0.043(4) 0.030(3) -0.002(3) 0.002(3) 0.014(3)
C1' 0.063(5) 0.047(4) 0.033(4) 0.013(3) 0.014(3) 0.000(3)
C2' 0.030(3) 0.034(3) 0.033(3) 0.009(3) 0.003(3) 0.012(3)
C3' 0.030(3) 0.030(3) 0.032(3) 0.010(3) 0.001(3) 0.008(3)
C4' 0.023(3) 0.027(3) 0.038(4) 0.003(3) -0.004(3) 0.008(2)
C5' 0.028(3) 0.033(3) 0.027(3) -0.002(3) -0.007(3) 0.012(3)
C6' 0.023(3) 0.034(3) 0.028(3) 0.005(3) -0.004(2) 0.009(2)
C7' 0.022(3) 0.032(3) 0.032(3) 0.008(3) -0.001(2) 0.011(2)
C8' 0.028(3) 0.031(3) 0.023(3) 0.003(2) 0.000(2) 0.014(3)
C9' 0.032(3) 0.037(3) 0.028(3) 0.008(3) 0.001(3) 0.017(3)
C10' 0.040(3) 0.052(4) 0.026(3) 0.012(3) 0.006(3) 0.024(3)
C11' 0.042(4) 0.059(4) 0.032(4) 0.017(3) 0.008(3) 0.029(3)
C12' 0.038(4) 0.050(4) 0.041(4) 0.019(3) 0.007(3) 0.016(3)
C13' 0.031(3) 0.036(3) 0.038(4) 0.015(3) 0.004(3) 0.008(3)
C14' 0.030(3) 0.035(3) 0.025(3) 0.007(3) 0.001(2) 0.012(3)
O1W 0.027(2) 0.065(3) 0.029(2) 0.012(2) 0.0002(18) 0.021(2)
O2W 0.034(2) 0.051(3) 0.030(2) 0.014(2) 0.0035(19) 0.011(2)
O3W 0.026(2) 0.062(3) 0.030(2) 0.001(2) -0.0002(18) 0.010(2)
O4W 0.036(3) 0.055(3) 0.060(3) 0.030(3) -0.004(2) 0.015(2)
O5W 0.171(11) 0.067(8) 0.156(11) 0.001(8) 0.013(9) 0.005(8)

loop_
_atom_type_symbol
_atom_type_description
_atom_type_scat_dispersion_real
_atom_type_scat_dispersion_imag
_atom_type_scat_source
C C 0.0033 0.0016 'International Tables Vol C Tables 4.2.6.8 and 6.1.1.4'
H H 0.0000 0.0000 'International Tables Vol C Tables 4.2.6.8 and 6.1.1.4'
N N 0.0061 0.0033 'International Tables Vol C Tables 4.2.6.8 and 6.1.1.4'
O O 0.0106 0.0060 'International Tables Vol C Tables 4.2.6.8 and 6.1.1.4'
Br Br -0.2901 2.4595 'International Tables Vol C Tables 4.2.6.8 and 6.1.1.4'
Yb Yb -0.3850 5.5486 'International Tables Vol C Tables 4.2.6.8 and 6.1.1.4'
Cl Cl 0.1484 0.1585 'International Tables Vol C Tables 4.2.6.8 and 6.1.1.4'

loop_
_geom_angle_atom_site_label_1
_geom_angle_atom_site_label_2
_geom_angle_atom_site_label_3
_geom_angle
_geom_angle_site_symmetry_1
_geom_angle_site_symmetry_3
_geom_angle_publ_flag
O2' Yb1 O2 137.14(15) . . ?
O2' Yb1 O4W 108.04(19) . . ?
O2 Yb1 O4W 93.34(18) . . ?
O2' Yb1 O1W 84.60(16) . . ?
O2 Yb1 O1W 103.87(17) . . ?
O4W Yb1 O1W 138.24(18) . . ?
O2' Yb1 O3W 75.16(16) . . ?
O2 Yb1 O3W 74.97(17) . . ?
O4W Yb1 O3W 75.55(18) . . ?
O1W Yb1 O3W 145.44(17) . . ?
O2' Yb1 O2W 142.56(16) . . ?
O2 Yb1 O2W 78.30(16) . . ?
O4W Yb1 O2W 74.16(18) . . ?
O1W Yb1 O2W 72.62(16) . . ?
O3W Yb1 O2W 137.88(16) . . ?
O2' Yb1 O1' 65.73(15) . . ?
O2 Yb1 O1' 157.12(15) . . ?
O4W Yb1 O1' 75.75(17) . . ?
O1W Yb1 O1' 73.89(17) . . ?
O3W Yb1 O1' 120.09(16) . . ?
O2W Yb1 O1' 79.38(16) . . ?
O2' Yb1 O1 77.41(15) . . ?
O2 Yb1 O1 66.13(14) . . ?
O4W Yb1 O1 148.65(16) . . ?
O1W Yb1 O1 72.10(16) . . ?
O3W Yb1 O1 76.28(17) . . ?
O2W Yb1 O1 120.73(16) . . ?
O1' Yb1 O1 131.41(14) . . ?
O2' Yb1 C7' 19.77(16) . . ?
O2 Yb1 C7' 155.95(16) . . ?
O4W Yb1 C7' 102.88(18) . . ?
O1W Yb1 C7' 75.57(16) . . ?
O3W Yb1 C7' 91.85(16) . . ?
O2W Yb1 C7' 122.99(16) . . ?
O1' Yb1 C7' 46.61(15) . . ?
O1 Yb1 C7' 91.47(15) . . ?
O2' Yb1 C7 118.18(16) . . ?
O2 Yb1 C7 19.96(16) . . ?
O4W Yb1 C7 108.92(17) . . ?
O1W Yb1 C7 98.39(17) . . ?
O3W Yb1 C7 68.50(17) . . ?
O2W Yb1 C7 94.71(17) . . ?
O1' Yb1 C7 171.34(15) . . ?
O1 Yb1 C7 46.83(15) . . ?
C7' Yb1 C7 136.15(16) . . ?
C2 O1 C1 117.0(5) . . ?
C2 O1 Yb1 115.2(3) . . ?
C1 O1 Yb1 127.7(4) . . ?
C7 O2 Yb1 125.2(4) . . ?
C7 O2 H2M 117.4 . . ?
Yb1 O2 H2M 117.4 . . ?
C2' O1' C1' 117.2(5) . . ?
C2' O1' Yb1 114.5(4) . . ?
C1' O1' Yb1 127.5(4) . . ?
C7' O2' Yb1 125.8(4) . . ?
C7' O2' H2'M 117.1 . . ?
Yb1 O2' H2'M 117.1 . . ?
C8 N1 C9 109.3(6) . . ?
C8 N1 H1A 125.4 . . ?
C9 N1 H1A 125.4 . . ?
C8 N2 C14 109.4(5) . . ?
C8' N1' C9' 109.5(5) . . ?
C8' N1' H1'A 125.3 . . ?
C9' N1' H1'A 125.3 . . ?
C8' N2' C14' 109.7(5) . . ?
O1 C1 H1B 109.5 . . ?
O1 C1 H1C 109.5 . . ?
H1B C1 H1C 109.5 . . ?
O1 C1 H1D 109.5 . . ?
H1B C1 H1D 109.5 . . ?
H1C C1 H1D 109.5 . . ?
C3 C2 O1 125.2(6) . . ?
C3 C2 C7 122.5(6) . . ?
O1 C2 C7 112.4(5) . . ?
C2 C3 C4 118.7(6) . . ?
C2 C3 H3A 120.6 . . ?
C4 C3 H3A 120.6 . . ?
C5 C4 C3 122.0(6) . . ?
C5 C4 Br1 119.6(5) . . ?
C3 C4 Br1 118.3(5) . . ?
C4 C5 C6 119.2(6) . . ?
C4 C5 H5A 120.4 . . ?
C6 C5 H5A 120.4 . . ?
C7 C6 C5 120.6(6) . . ?
C7 C6 C8 118.9(6) . . ?
C5 C6 C8 120.4(6) . . ?
O2 C7 C6 124.2(6) . . ?
O2 C7 C2 119.2(6) . . ?
C6 C7 C2 116.6(6) . . ?
O2 C7 Yb1 34.9(3) . . ?
C6 C7 Yb1 156.5(4) . . ?
C2 C7 Yb1 85.4(4) . . ?
N2 C8 N1 108.7(6) . . ?
N2 C8 C6 125.8(6) . . ?
N1 C8 C6 125.4(6) . . ?
C10 C9 N1 132.3(6) . . ?
C10 C9 C14 121.9(6) . . ?
N1 C9 C14 105.8(5) . . ?
C11 C10 C9 116.3(7) . . ?
C11 C10 H10A 121.9 . . ?
C9 C10 H10A 121.9 . . ?
C10 C11 C12 123.0(7) . . ?
C10 C11 H11B 118.5 . . ?
C12 C11 H11B 118.5 . . ?
C13 C12 C11 121.2(7) . . ?
C13 C12 H12B 119.4 . . ?
C11 C12 H12B 119.4 . . ?
C12 C13 C14 115.8(7) . . ?
C12 C13 H13A 122.1 . . ?
C14 C13 H13A 122.1 . . ?
C9 C14 N2 106.8(6) . . ?
C9 C14 C13 121.8(6) . . ?
N2 C14 C13 131.4(6) . . ?
O1' C1' H1'B 109.5 . . ?
O1' C1' H1'C 109.5 . . ?
H1'B C1' H1'C 109.5 . . ?
O1' C1' H1'D 109.5 . . ?
H1'B C1' H1'D 109.5 . . ?
H1'C C1' H1'D 109.5 . . ?
C3' C2' O1' 125.1(6) . . ?
C3' C2' C7' 122.5(6) . . ?
O1' C2' C7' 112.4(5) . . ?
C2' C3' C4' 117.6(6) . . ?
C2' C3' H3'A 121.2 . . ?
C4' C3' H3'A 121.2 . . ?
C5' C4' C3' 122.9(6) . . ?
C5' C4' Br1' 118.6(5) . . ?
C3' C4' Br1' 118.4(5) . . ?
C4' C5' C6' 119.4(6) . . ?
C4' C5' H5'A 120.3 . . ?
C6' C5' H5'A 120.3 . . ?
C5' C6' C7' 120.0(6) . . ?
C5' C6' C8' 120.5(6) . . ?
C7' C6' C8' 119.5(5) . . ?
O2' C7' C2' 119.1(6) . . ?
O2' C7' C6' 123.4(6) . . ?
C2' C7' C6' 117.5(6) . . ?
O2' C7' Yb1 34.4(3) . . ?
C2' C7' Yb1 85.3(4) . . ?
C6' C7' Yb1 156.5(4) . . ?
N1' C8' N2' 108.4(5) . . ?
N1' C8' C6' 125.8(6) . . ?
N2' C8' C6' 125.8(5) . . ?
C14' C9' C10' 121.7(6) . . ?
C14' C9' N1' 106.3(5) . . ?
C10' C9' N1' 132.0(6) . . ?
C11' C10' C9' 116.7(7) . . ?
C11' C10' H10B 121.6 . . ?
C9' C10' H10B 121.6 . . ?
C10' C11' C12' 121.6(7) . . ?
C10' C11' H11A 119.2 . . ?
C12' C11' H11A 119.2 . . ?
C13' C12' C11' 121.7(7) . . ?
C13' C12' H12A 119.1 . . ?
C11' C12' H12A 119.1 . . ?
C12' C13' C14' 116.5(7) . . ?
C12' C13' H13B 121.8 . . ?
C14' C13' H13B 121.8 . . ?
C13' C14' C9' 121.8(6) . . ?
C13' C14' N2' 132.0(6) . . ?
C9' C14' N2' 106.1(5) . . ?

loop_
_geom_bond_atom_site_label_1
_geom_bond_atom_site_label_2
_geom_bond_distance
_geom_bond_site_symmetry_2
_geom_bond_publ_flag
Yb1 O2' 2.201(4) . ?
Yb1 O2 2.211(4) . ?
Yb1 O4W 2.287(5) . ?
Yb1 O1W 2.302(4) . ?
Yb1 O3W 2.325(4) . ?
Yb1 O2W 2.341(5) . ?
Yb1 O1' 2.528(4) . ?
Yb1 O1 2.530(4) . ?
Yb1 C7' 3.159(6) . ?
Yb1 C7 3.161(7) . ?
Br1 C4 1.900(7) . ?
Br1' C4' 1.900(6) . ?
Cl3 Cl3' 0.887(7) . ?
O1 C2 1.384(8) . ?
O1 C1 1.430(7) . ?
O2 C7 1.320(8) . ?
O2 H2M 0.9300 . ?
O1' C2' 1.389(8) . ?
O1' C1' 1.437(8) . ?
O2' C7' 1.318(7) . ?
O2' H2'M 0.9300 . ?
N1 C8 1.352(8) . ?
N1 C9 1.391(8) . ?
N1 H1A 0.8600 . ?
N2 C8 1.324(8) . ?
N2 C14 1.394(8) . ?
N1' C8' 1.334(8) . ?
N1' C9' 1.399(8) . ?
N1' H1'A 0.8600 . ?
N2' C8' 1.340(8) . ?
N2' C14' 1.392(8) . ?
C1 H1B 0.9600 . ?
C1 H1C 0.9600 . ?
C1 H1D 0.9600 . ?
C2 C3 1.361(9) . ?
C2 C7 1.425(9) . ?
C3 C4 1.392(9) . ?
C3 H3A 0.9300 . ?
C4 C5 1.362(9) . ?
C5 C6 1.414(9) . ?
C5 H5A 0.9300 . ?
C6 C7 1.406(9) . ?
C6 C8 1.443(9) . ?
C9 C10 1.381(9) . ?
C9 C14 1.392(10) . ?
C10 C11 1.367(11) . ?
C10 H10A 0.9300 . ?
C11 C12 1.394(11) . ?
C11 H11B 0.9300 . ?
C12 C13 1.389(10) . ?
C12 H12B 0.9300 . ?
C13 C14 1.401(10) . ?
C13 H13A 0.9300 . ?
C1' H1'B 0.9600 . ?
C1' H1'C 0.9600 . ?
C1' H1'D 0.9600 . ?
C2' C3' 1.384(9) . ?
C2' C7' 1.407(9) . ?
C3' C4' 1.395(9) . ?
C3' H3'A 0.9300 . ?
C4' C5' 1.355(9) . ?
C5' C6' 1.414(9) . ?
C5' H5'A 0.9300 . ?
C6' C7' 1.418(9) . ?
C6' C8' 1.441(9) . ?
C9' C14' 1.390(9) . ?
C9' C10' 1.394(9) . ?
C10' C11' 1.366(10) . ?
C10' H10B 0.9300 . ?
C11' C12' 1.414(10) . ?
C11' H11A 0.9300 . ?
C12' C13' 1.377(10) . ?
C12' H12A 0.9300 . ?
C13' C14' 1.387(9) . ?
C13' H13B 0.9300 . ?
